data_7215870
loop_
_publ_author_name
'Kumar, Vinod'
'Singh, Vikram'
'Gupta, Ajit N.'
'Manar, Krishna K.'
'Drew, Michael. G. B.'
'Singh, Nanhai'

_publ_section_title
;
 Influence of ligand environments on the structures and luminescence
 properties of homoleptic cadmium(ii) pyridyl functionalized
 dithiocarbamates
;
_journal_issue 29
_journal_name_full CrystEngComm
_journal_page_first 6765
_journal_paper_doi 10.1039/c4ce00510d
_journal_volume 16
_journal_year 2014
_chemical_formula_sum 'C28 H26 Cd N4 S4'
_chemical_formula_weight 659.17
_chemical_name_systematic
;
 ?
;
_space_group_IT_number 14
_symmetry_cell_setting monoclinic
_symmetry_space_group_name_Hall '-P 2ybc'
_symmetry_space_group_name_H-M 'P 1 21/c 1'
_atom_sites_solution_hydrogens geom
_atom_sites_solution_primary direct
_atom_sites_solution_secondary difmap
_audit_creation_method SHELXL-97
_cell_angle_alpha 90.00
_cell_angle_beta 105.695(3)
_cell_angle_gamma 90.00
_cell_formula_units_Z 4
_cell_length_a 11.7717(3)
_cell_length_b 18.0229(4)
_cell_length_c 13.5418(5)
_cell_measurement_reflns_used 12656
_cell_measurement_temperature 293(2)
_cell_measurement_theta_max 27.49
_cell_measurement_theta_min 3.13
_cell_volume 2765.91(14)
_computing_cell_refinement 'Crysalis, Oxford Diffraction'
_computing_data_collection 'Crysalis, Oxford Diffraction'
_computing_data_reduction 'Crysalis, Oxford Diffraction'
_computing_molecular_graphics PLATON(Spek,2004)
_computing_structure_refinement 'SHELXL-97 (Sheldrick, 1997)'
_computing_structure_solution 'SHELXS-97 (Sheldrick, 1997)'
_diffrn_ambient_temperature 293(2)
_diffrn_measured_fraction_theta_full 0.956
_diffrn_measured_fraction_theta_max 0.956
_diffrn_measurement_device 'Oxford Diffaction X-Calibur System'
_diffrn_measurement_method '321 frames, counting time 10 s.'
_diffrn_radiation_monochromator graphite
_diffrn_radiation_source 'fine-focus sealed tube'
_diffrn_radiation_type MoK\a
_diffrn_radiation_wavelength 0.71073
_diffrn_reflns_av_R_equivalents 0.0279
_diffrn_reflns_av_sigmaI/netI 0.0484
_diffrn_reflns_limit_h_max 13
_diffrn_reflns_limit_h_min -15
_diffrn_reflns_limit_k_max 11
_diffrn_reflns_limit_k_min -23
_diffrn_reflns_limit_l_max 17
_diffrn_reflns_limit_l_min -14
_diffrn_reflns_number 12656
_diffrn_reflns_theta_full 27.49
_diffrn_reflns_theta_max 27.49
_diffrn_reflns_theta_min 3.13
_exptl_absorpt_coefficient_mu 1.117
_exptl_absorpt_correction_T_max 1.000
_exptl_absorpt_correction_T_min 0.923
_exptl_absorpt_correction_type empirical
_exptl_absorpt_process_details 'ABSPACK, Oxford Diffraction Ltd'
_exptl_crystal_colour black
_exptl_crystal_density_diffrn 1.583
_exptl_crystal_density_method 'not measured'
_exptl_crystal_description needle
_exptl_crystal_F_000 1336
_exptl_crystal_size_max 0.19
_exptl_crystal_size_mid 0.03
_exptl_crystal_size_min 0.03
_refine_diff_density_max 1.156
_refine_diff_density_min -0.489
_refine_diff_density_rms 0.075
_refine_ls_extinction_method none
_refine_ls_goodness_of_fit_ref 1.026
_refine_ls_hydrogen_treatment constr
_refine_ls_matrix_type full
_refine_ls_number_parameters 334
_refine_ls_number_reflns 6076
_refine_ls_number_restraints 0
_refine_ls_restrained_S_all 1.026
_refine_ls_R_factor_all 0.0743
_refine_ls_R_factor_gt 0.0454
_refine_ls_shift/su_max 0.001
_refine_ls_shift/su_mean 0.000
_refine_ls_structure_factor_coef Fsqd
_refine_ls_weighting_details 'calc w=1/[\s^2^(Fo^2^)+(0.0467P)^2^+0.0000P] where P=(Fo^2^+2Fc^2^)/3'
_refine_ls_weighting_scheme calc
_refine_ls_wR_factor_gt 0.0949
_refine_ls_wR_factor_ref 0.1050
_reflns_number_gt 4292
_reflns_number_total 6076
_reflns_threshold_expression >2sigma(I)
_cod_data_source_file c4ce00510d2.cif
_cod_data_source_block l
_cod_depositor_comments 'Adding full bibliography for 7215870--7215875.cif.'
_cod_original_sg_symbol_H-M P21/c
_cod_database_code 7215870

loop_
_symmetry_equiv_pos_as_xyz
'x, y, z'
'-x, y+1/2, -z+1/2'
'-x, -y, -z'
'x, -y-1/2, z-1/2'

loop_
_atom_site_label
_atom_site_type_symbol
_atom_site_fract_x
_atom_site_fract_y
_atom_site_fract_z
_atom_site_U_iso_or_equiv
_atom_site_adp_type
_atom_site_occupancy
_atom_site_symmetry_multiplicity
_atom_site_calc_flag
_atom_site_refinement_flags
Cd1 Cd 0.26234(2) 0.060891(15) 0.77942(2) 0.04972(11) Uani 1 1 d .
S11 S 0.44745(8) -0.02277(5) 0.86927(7) 0.0424(2) Uani 1 1 d .
C12 C 0.4449(3) -0.04986(16) 0.7466(3) 0.0353(7) Uani 1 1 d .
S13 S 0.33146(8) -0.02263(5) 0.64517(7) 0.0481(2) Uani 1 1 d .
N14 N 0.5333(2) -0.09113(16) 0.7303(2) 0.0404(7) Uani 1 1 d .
S41 S 0.08069(8) 0.14419(5) 0.67890(7) 0.0434(2) Uani 1 1 d .
C42 C 0.0767(3) 0.17821(17) 0.7959(2) 0.0345(7) Uani 1 1 d .
S43 S 0.18517(8) 0.15236(5) 0.90407(7) 0.0471(2) Uani 1 1 d .
N44 N -0.0107(2) 0.22429(15) 0.8033(2) 0.0362(6) Uani 1 1 d .
C21 C 0.5480(3) -0.1062(2) 0.6274(3) 0.0509(9) Uani 1 1 d .
H21A H 0.4832 -0.0837 0.5762 0.061 Uiso 1 1 calc R
H21B H 0.5448 -0.1594 0.6156 0.061 Uiso 1 1 calc R
C22 C 0.6629(3) -0.0766(2) 0.6148(3) 0.0484(9) Uani 1 1 d .
C23 C 0.7016(4) -0.0063(2) 0.6485(3) 0.0618(11) Uani 1 1 d .
H23 H 0.6575 0.0219 0.6822 0.074 Uiso 1 1 calc R
C24 C 0.8037(4) 0.0232(3) 0.6335(4) 0.0788(14) Uani 1 1 d .
H24 H 0.8273 0.0711 0.6554 0.095 Uiso 1 1 calc R
C25 C 0.8691(4) -0.0185(4) 0.5863(4) 0.0846(16) Uani 1 1 d .
H25 H 0.9390 0.0006 0.5773 0.101 Uiso 1 1 calc R
C26 C 0.8350(4) -0.0867(3) 0.5527(3) 0.0786(16) Uani 1 1 d .
H26 H 0.8807 -0.1139 0.5194 0.094 Uiso 1 1 calc R
C27 C 0.7312(4) -0.1180(3) 0.5666(3) 0.0655(12) Uani 1 1 d .
H27 H 0.7088 -0.1658 0.5438 0.079 Uiso 1 1 calc R
C31 C 0.6181(3) -0.13130(19) 0.8128(3) 0.0453(8) Uani 1 1 d .
H31A H 0.6199 -0.1093 0.8786 0.054 Uiso 1 1 calc R
H31B H 0.6966 -0.1276 0.8030 0.054 Uiso 1 1 calc R
C32 C 0.5819(3) -0.2124(2) 0.8116(3) 0.0454(9) Uani 1 1 d .
C37 C 0.4826(3) -0.2335(2) 0.8401(3) 0.0548(10) Uani 1 1 d .
H37 H 0.4384 -0.1984 0.8639 0.066 Uiso 1 1 calc R
C36 C 0.4496(3) -0.3068(2) 0.8330(3) 0.0597(11) Uani 1 1 d .
H36 H 0.3836 -0.3222 0.8527 0.072 Uiso 1 1 calc R
C35 C 0.5152(3) -0.3562(2) 0.7967(3) 0.0630(11) Uani 1 1 d .
H35 H 0.4921 -0.4057 0.7919 0.076 Uiso 1 1 calc R
N34 N 0.6112(3) -0.33802(17) 0.7673(3) 0.0570(9) Uani 1 1 d .
C33 C 0.6417(3) -0.2664(2) 0.7751(3) 0.0526(10) Uani 1 1 d .
H33 H 0.7077 -0.2523 0.7544 0.063 Uiso 1 1 calc R
C51 C -0.0291(3) 0.2490(2) 0.9012(3) 0.0458(9) Uani 1 1 d .
H51A H -0.0323 0.3028 0.9021 0.055 Uiso 1 1 calc R
H51B H 0.0372 0.2333 0.9570 0.055 Uiso 1 1 calc R
C52 C -0.1415(3) 0.2179(2) 0.9173(2) 0.0450(9) Uani 1 1 d .
C53 C -0.2261(4) 0.2639(2) 0.9389(3) 0.0600(11) Uani 1 1 d .
H53 H -0.2153 0.3151 0.9424 0.072 Uiso 1 1 calc R
C54 C -0.3275(4) 0.2322(3) 0.9554(3) 0.0734(14) Uani 1 1 d .
H54 H -0.3843 0.2628 0.9703 0.088 Uiso 1 1 calc R
C55 C -0.3453(4) 0.1574(4) 0.9499(3) 0.0801(15) Uani 1 1 d .
H55 H -0.4133 0.1373 0.9617 0.096 Uiso 1 1 calc R
C56 C -0.2644(4) 0.1127(3) 0.9276(3) 0.0726(13) Uani 1 1 d .
H56 H -0.2764 0.0617 0.9235 0.087 Uiso 1 1 calc R
C57 C -0.1641(4) 0.1425(2) 0.9107(3) 0.0623(11) Uani 1 1 d .
H57 H -0.1094 0.1109 0.8944 0.075 Uiso 1 1 calc R
C61 C -0.0984(3) 0.25384(18) 0.7132(3) 0.0396(8) Uani 1 1 d .
H61A H -0.1761 0.2509 0.7247 0.048 Uiso 1 1 calc R
H61B H -0.0988 0.2235 0.6539 0.048 Uiso 1 1 calc R
C62 C -0.0732(3) 0.33323(18) 0.6912(2) 0.0369(8) Uani 1 1 d .
C63 C -0.1464(3) 0.38985(19) 0.7058(3) 0.0434(8) Uani 1 1 d .
H63 H -0.2110 0.3776 0.7297 0.052 Uiso 1 1 calc R
N64 N -0.1291(3) 0.46164(16) 0.6872(2) 0.0474(7) Uani 1 1 d .
C65 C -0.0367(3) 0.4780(2) 0.6528(3) 0.0541(10) Uani 1 1 d .
H65 H -0.0237 0.5275 0.6393 0.065 Uiso 1 1 calc R
C66 C 0.0408(3) 0.4255(2) 0.6362(3) 0.0539(10) Uani 1 1 d .
H66 H 0.1039 0.4392 0.6111 0.065 Uiso 1 1 calc R
C67 C 0.0235(3) 0.3523(2) 0.6574(3) 0.0466(9) Uani 1 1 d .
H67 H 0.0764 0.3160 0.6491 0.056 Uiso 1 1 calc R

loop_
_atom_site_aniso_label
_atom_site_aniso_U_11
_atom_site_aniso_U_22
_atom_site_aniso_U_33
_atom_site_aniso_U_23
_atom_site_aniso_U_13
_atom_site_aniso_U_12
Cd1 0.04052(17) 0.03390(16) 0.0776(2) -0.00013(13) 0.02089(14) 0.00612(12)
S11 0.0426(5) 0.0410(5) 0.0446(5) 0.0021(4) 0.0136(4) 0.0054(4)
C12 0.0339(17) 0.0232(16) 0.0489(19) 0.0043(14) 0.0114(15) -0.0049(14)
S13 0.0449(5) 0.0463(5) 0.0488(5) 0.0046(4) 0.0056(4) 0.0085(5)
N14 0.0384(15) 0.0372(16) 0.0455(16) -0.0021(13) 0.0111(13) 0.0032(14)
S41 0.0468(5) 0.0381(5) 0.0487(5) -0.0035(4) 0.0188(4) 0.0057(4)
C42 0.0324(16) 0.0262(17) 0.0463(19) 0.0041(14) 0.0132(15) -0.0056(15)
S43 0.0432(5) 0.0432(5) 0.0514(5) 0.0015(4) 0.0069(4) 0.0056(4)
N44 0.0374(15) 0.0344(15) 0.0387(15) 0.0006(12) 0.0134(12) 0.0040(13)
C21 0.054(2) 0.049(2) 0.052(2) -0.0128(19) 0.0167(18) -0.001(2)
C22 0.049(2) 0.052(2) 0.048(2) 0.0020(18) 0.0198(18) 0.0125(19)
C23 0.060(3) 0.059(3) 0.073(3) -0.006(2) 0.030(2) -0.002(2)
C24 0.069(3) 0.086(4) 0.086(3) 0.012(3) 0.029(3) -0.018(3)
C25 0.055(3) 0.137(5) 0.064(3) 0.025(3) 0.019(2) 0.002(4)
C26 0.064(3) 0.125(5) 0.055(3) 0.021(3) 0.030(2) 0.047(3)
C27 0.071(3) 0.074(3) 0.056(2) 0.002(2) 0.024(2) 0.032(3)
C31 0.0369(19) 0.038(2) 0.058(2) 0.0001(17) 0.0068(17) 0.0055(17)
C32 0.0369(19) 0.036(2) 0.064(2) 0.0048(17) 0.0138(17) 0.0063(17)
C37 0.058(2) 0.040(2) 0.077(3) 0.003(2) 0.036(2) 0.011(2)
C36 0.054(2) 0.042(2) 0.096(3) 0.006(2) 0.043(2) 0.003(2)
C35 0.051(2) 0.042(2) 0.106(3) 0.002(2) 0.040(2) 0.002(2)
N34 0.0455(18) 0.0398(18) 0.093(2) -0.0039(18) 0.0309(18) -0.0002(16)
C33 0.039(2) 0.035(2) 0.090(3) 0.000(2) 0.028(2) 0.0026(18)
C51 0.050(2) 0.043(2) 0.047(2) -0.0074(17) 0.0170(17) 0.0021(18)
C52 0.049(2) 0.052(2) 0.0380(18) 0.0010(17) 0.0183(17) 0.0113(19)
C53 0.072(3) 0.063(3) 0.050(2) 0.011(2) 0.025(2) 0.021(2)
C54 0.056(3) 0.110(4) 0.065(3) 0.013(3) 0.035(2) 0.035(3)
C55 0.063(3) 0.115(5) 0.067(3) 0.017(3) 0.024(2) -0.008(3)
C56 0.074(3) 0.077(3) 0.070(3) 0.004(3) 0.025(3) -0.015(3)
C57 0.063(3) 0.058(3) 0.072(3) 0.000(2) 0.029(2) 0.005(2)
C61 0.0323(17) 0.0372(19) 0.0478(19) -0.0032(16) 0.0081(15) 0.0018(16)
C62 0.0343(17) 0.0331(18) 0.0426(18) -0.0004(15) 0.0090(15) 0.0011(15)
C63 0.0363(18) 0.0365(19) 0.061(2) 0.0004(17) 0.0188(17) 0.0029(17)
N64 0.0400(16) 0.0342(16) 0.069(2) 0.0013(15) 0.0175(15) 0.0015(14)
C65 0.049(2) 0.033(2) 0.084(3) 0.005(2) 0.024(2) -0.0037(19)
C66 0.043(2) 0.048(2) 0.078(3) 0.007(2) 0.030(2) 0.0001(19)
C67 0.043(2) 0.043(2) 0.058(2) -0.0022(18) 0.0189(18) 0.0091(18)

loop_
_atom_type_symbol
_atom_type_description
_atom_type_scat_dispersion_real
_atom_type_scat_dispersion_imag
_atom_type_scat_source
C C 0.0033 0.0016 'International Tables Vol C Tables 4.2.6.8 and 6.1.1.4'
H H 0.0000 0.0000 'International Tables Vol C Tables 4.2.6.8 and 6.1.1.4'
N N 0.0061 0.0033 'International Tables Vol C Tables 4.2.6.8 and 6.1.1.4'
S S 0.1246 0.1234 'International Tables Vol C Tables 4.2.6.8 and 6.1.1.4'
Cd Cd -0.8075 1.2024 'International Tables Vol C Tables 4.2.6.8 and 6.1.1.4'

loop_
_geom_angle_atom_site_label_1
_geom_angle_atom_site_label_2
_geom_angle_atom_site_label_3
_geom_angle
_geom_angle_site_symmetry_1
_geom_angle_site_symmetry_3
N64 Cd1 N34 176.01(11) 2_546 2_656
N64 Cd1 S13 92.38(7) 2_546 .
N34 Cd1 S13 85.83(8) 2_656 .
N64 Cd1 S11 89.33(7) 2_546 .
N34 Cd1 S11 93.31(8) 2_656 .
S13 Cd1 S11 68.06(3) . .
N64 Cd1 S41 92.25(7) 2_546 .
N34 Cd1 S41 84.96(8) 2_656 .
S13 Cd1 S41 108.79(3) . .
S11 Cd1 S41 176.55(3) . .
N64 Cd1 S43 89.44(7) 2_546 .
N34 Cd1 S43 92.11(7) 2_656 .
S13 Cd1 S43 175.79(3) . .
S11 Cd1 S43 115.78(3) . .
S41 Cd1 S43 67.32(3) . .
C12 S11 Cd1 85.47(11) . .
N14 C12 S13 119.8(2) . .
N14 C12 S11 120.1(2) . .
S13 C12 S11 120.00(19) . .
C12 S13 Cd1 85.96(11) . .
C12 N14 C31 122.9(3) . .
C12 N14 C21 123.4(3) . .
C31 N14 C21 113.4(3) . .
C42 S41 Cd1 87.05(11) . .
N44 C42 S41 120.2(2) . .
N44 C42 S43 120.5(2) . .
S41 C42 S43 119.29(18) . .
C42 S43 Cd1 86.03(11) . .
C42 N44 C61 122.8(3) . .
C42 N44 C51 123.8(3) . .
C61 N44 C51 113.4(3) . .
N14 C21 C22 112.3(3) . .
N14 C21 H21A 109.1 . .
C22 C21 H21A 109.1 . .
N14 C21 H21B 109.1 . .
C22 C21 H21B 109.1 . .
H21A C21 H21B 107.9 . .
C23 C22 C27 117.9(4) . .
C23 C22 C21 120.9(3) . .
C27 C22 C21 121.1(4) . .
C24 C23 C22 121.9(4) . .
C24 C23 H23 119.1 . .
C22 C23 H23 119.1 . .
C25 C24 C23 119.0(5) . .
C25 C24 H24 120.5 . .
C23 C24 H24 120.5 . .
C26 C25 C24 121.0(5) . .
C26 C25 H25 119.5 . .
C24 C25 H25 119.5 . .
C25 C26 C27 121.2(4) . .
C25 C26 H26 119.4 . .
C27 C26 H26 119.4 . .
C22 C27 C26 119.0(4) . .
C22 C27 H27 120.5 . .
C26 C27 H27 120.5 . .
N14 C31 C32 109.5(3) . .
N14 C31 H31A 109.8 . .
C32 C31 H31A 109.8 . .
N14 C31 H31B 109.8 . .
C32 C31 H31B 109.8 . .
H31A C31 H31B 108.2 . .
C33 C32 C37 117.4(3) . .
C33 C32 C31 121.2(3) . .
C37 C32 C31 121.2(3) . .
C36 C37 C32 119.4(3) . .
C36 C37 H37 120.3 . .
C32 C37 H37 120.3 . .
C35 C36 C37 118.6(3) . .
C35 C36 H36 120.7 . .
C37 C36 H36 120.7 . .
N34 C35 C36 123.9(4) . .
N34 C35 H35 118.0 . .
C36 C35 H35 118.0 . .
C35 N34 C33 116.4(3) . .
C35 N34 Cd1 119.9(2) . 2_646
C33 N34 Cd1 123.4(2) . 2_646
N34 C33 C32 124.2(3) . .
N34 C33 H33 117.9 . .
C32 C33 H33 117.9 . .
N44 C51 C52 111.6(3) . .
N44 C51 H51A 109.3 . .
C52 C51 H51A 109.3 . .
N44 C51 H51B 109.3 . .
C52 C51 H51B 109.3 . .
H51A C51 H51B 108.0 . .
C57 C52 C53 117.7(4) . .
C57 C52 C51 121.2(3) . .
C53 C52 C51 121.1(4) . .
C52 C53 C54 118.9(4) . .
C52 C53 H53 120.5 . .
C54 C53 H53 120.5 . .
C55 C54 C53 121.4(4) . .
C55 C54 H54 119.3 . .
C53 C54 H54 119.3 . .
C56 C55 C54 119.8(5) . .
C56 C55 H55 120.1 . .
C54 C55 H55 120.1 . .
C55 C56 C57 119.9(5) . .
C55 C56 H56 120.0 . .
C57 C56 H56 120.0 . .
C56 C57 C52 122.2(4) . .
C56 C57 H57 118.9 . .
C52 C57 H57 118.9 . .
N44 C61 C62 112.1(3) . .
N44 C61 H61A 109.2 . .
C62 C61 H61A 109.2 . .
N44 C61 H61B 109.2 . .
C62 C61 H61B 109.2 . .
H61A C61 H61B 107.9 . .
C67 C62 C63 117.7(3) . .
C67 C62 C61 121.7(3) . .
C63 C62 C61 120.6(3) . .
N64 C63 C62 123.5(3) . .
N64 C63 H63 118.3 . .
C62 C63 H63 118.3 . .
C65 N64 C63 117.4(3) . .
C65 N64 Cd1 121.2(2) . 2_556
C63 N64 Cd1 121.4(2) . 2_556
N64 C65 C66 123.2(3) . .
N64 C65 H65 118.4 . .
C66 C65 H65 118.4 . .
C65 C66 C67 118.9(3) . .
C65 C66 H66 120.5 . .
C67 C66 H66 120.5 . .
C66 C67 C62 119.3(3) . .
C66 C67 H67 120.4 . .
C62 C67 H67 120.4 . .

loop_
_geom_bond_atom_site_label_1
_geom_bond_atom_site_label_2
_geom_bond_distance
_geom_bond_site_symmetry_2
Cd1 N64 2.500(3) 2_546
Cd1 N34 2.539(3) 2_656
Cd1 S13 2.6521(10) .
Cd1 S11 2.6586(9) .
Cd1 S41 2.6653(9) .
Cd1 S43 2.6874(9) .
S11 C12 1.723(3) .
C12 N14 1.346(4) .
C12 S13 1.708(3) .
N14 C31 1.472(4) .
N14 C21 1.476(4) .
S41 C42 1.711(3) .
C42 N44 1.346(4) .
C42 S43 1.727(3) .
N44 C61 1.469(4) .
N44 C51 1.469(4) .
C21 C22 1.506(5) .
C21 H21A 0.9700 .
C21 H21B 0.9700 .
C22 C23 1.382(5) .
C22 C27 1.383(5) .
C23 C24 1.378(5) .
C23 H23 0.9300 .
C24 C25 1.354(7) .
C24 H24 0.9300 .
C25 C26 1.334(7) .
C25 H25 0.9300 .
C26 C27 1.403(6) .
C26 H26 0.9300 .
C27 H27 0.9300 .
C31 C32 1.521(5) .
C31 H31A 0.9700 .
C31 H31B 0.9700 .
C32 C33 1.370(5) .
C32 C37 1.380(5) .
C37 C36 1.373(5) .
C37 H37 0.9300 .
C36 C35 1.355(5) .
C36 H36 0.9300 .
C35 N34 1.336(4) .
C35 H35 0.9300 .
N34 C33 1.336(4) .
N34 Cd1 2.539(3) 2_646
C33 H33 0.9300 .
C51 C52 1.507(5) .
C51 H51A 0.9700 .
C51 H51B 0.9700 .
C52 C57 1.384(5) .
C52 C53 1.386(5) .
C53 C54 1.395(6) .
C53 H53 0.9300 .
C54 C55 1.365(6) .
C54 H54 0.9300 .
C55 C56 1.342(6) .
C55 H55 0.9300 .
C56 C57 1.371(5) .
C56 H56 0.9300 .
C57 H57 0.9300 .
C61 C62 1.507(4) .
C61 H61A 0.9700 .
C61 H61B 0.9700 .
C62 C67 1.380(4) .
C62 C63 1.384(4) .
C63 N64 1.344(4) .
C63 H63 0.9300 .
N64 C65 1.327(4) .
N64 Cd1 2.500(3) 2_556
C65 C66 1.375(5) .
C65 H65 0.9300 .
C66 C67 1.378(5) .
C66 H66 0.9300 .
C67 H67 0.9300 .
